data_2219491
loop_
_publ_author_name
'Kobayashi, Masayuki'
'Masaoka, Shigeyuki'
'Sakai, Ken'

_publ_section_title
;Chlorido(dimethyl
 sulfoxide-\k<i>S</i>)[2-(2-pyridyl)phenyl-\k^2^<i>N</i>,<i>C</i>^1^]platinum(II)
;
_journal_coeditor_code AT2633
_journal_issue 10
_journal_name_full 'Acta Crystallographica Section E'
_journal_page_first m1325
_journal_paper_doi 10.1107/S1600536808030109
_journal_volume 64
_journal_year 2008
_chemical_formula_iupac '[Pt (C11 H8 N) Cl (C2 H6 O S)]'
_chemical_formula_moiety 'C13 H14 Cl N O Pt S'
_chemical_formula_sum 'C13 H14 Cl N O Pt S'
_chemical_formula_weight 462.85
_chemical_name_systematic
;
Chlorido(dimethyl sulfoxide-\kS)[2-(2-pyridyl)phenyl-\k^2^N,C^1^]platinum(II)
;
_space_group_IT_number 15
_symmetry_cell_setting monoclinic
_symmetry_space_group_name_Hall '-C 2yc'
_symmetry_space_group_name_H-M 'C 1 2/c 1'
_atom_sites_solution_hydrogens geom
_atom_sites_solution_primary direct
_atom_sites_solution_secondary difmap
_cell_angle_alpha 90.00
_cell_angle_beta 124.512(2)
_cell_angle_gamma 90.00
_cell_formula_units_Z 8
_cell_length_a 22.414(3)
_cell_length_b 10.0205(16)
_cell_length_c 14.057(2)
_cell_measurement_reflns_used 3936
_cell_measurement_temperature 100(2)
_cell_measurement_theta_max 27.92
_cell_measurement_theta_min 2.50
_cell_volume 2601.6(7)
_computing_cell_refinement 'APEX2 (Bruker, 2006)'
_computing_data_collection 'APEX2 (Bruker, 2006)'
_computing_data_reduction 'SAINT (Bruker, 2004)'
_computing_molecular_graphics 'KENX (Sakai, 2004)'
_computing_publication_material
;
SHELXL97 (Sheldrick, 2008), TEXSAN (Molecular Structure Corporation,
2001),
KENX (Sakai, 2004) and ORTEPII (Johnson, 1976)
;
_computing_structure_refinement 'SHELXL97 (Sheldrick, 2008)'
_computing_structure_solution 'SHELXS97 (Sheldrick, 2008)'
_diffrn_ambient_temperature 100(2)
_diffrn_measured_fraction_theta_full 0.994
_diffrn_measured_fraction_theta_max 0.994
_diffrn_measurement_device 'Bruker SMART APEX CCD-detector'
_diffrn_measurement_method '\f and \w'
_diffrn_radiation_monochromator graphite
_diffrn_radiation_source 'rotating anode with a mirror focusing unit'
_diffrn_radiation_type MoK\a
_diffrn_radiation_wavelength 0.71073
_diffrn_reflns_av_R_equivalents 0.0184
_diffrn_reflns_av_sigmaI/netI 0.0228
_diffrn_reflns_limit_h_max 28
_diffrn_reflns_limit_h_min -28
_diffrn_reflns_limit_k_max 9
_diffrn_reflns_limit_k_min -12
_diffrn_reflns_limit_l_max 15
_diffrn_reflns_limit_l_min -18
_diffrn_reflns_number 7004
_diffrn_reflns_theta_full 27.10
_diffrn_reflns_theta_max 27.10
_diffrn_reflns_theta_min 2.21
_diffrn_standards_decay_% 0
_exptl_absorpt_coefficient_mu 11.138
_exptl_absorpt_correction_T_max 0.640
_exptl_absorpt_correction_T_min 0.486
_exptl_absorpt_correction_type multi-scan
_exptl_absorpt_process_details '(SADABS; Sheldrick, 1996)'
_exptl_crystal_colour yellow
_exptl_crystal_density_diffrn 2.363
_exptl_crystal_density_method 'not measured'
_exptl_crystal_description prisms
_exptl_crystal_F_000 1744
_exptl_crystal_size_max 0.09
_exptl_crystal_size_mid 0.08
_exptl_crystal_size_min 0.04
_refine_diff_density_max 2.049
_refine_diff_density_min -1.425
_refine_ls_goodness_of_fit_ref 1.106
_refine_ls_hydrogen_treatment constr
_refine_ls_matrix_type full
_refine_ls_number_parameters 165
_refine_ls_number_reflns 2850
_refine_ls_number_restraints 0
_refine_ls_restrained_S_all 1.106
_refine_ls_R_factor_all 0.0274
_refine_ls_R_factor_gt 0.0231
_refine_ls_shift/su_max 0.002
_refine_ls_shift/su_mean 0.000
_refine_ls_structure_factor_coef Fsqd
_refine_ls_weighting_details 'calc w=1/[\s^2^(Fo^2^)+(0.0295P)^2^+15.2156P] where P=(Fo^2^+2Fc^2^)/3'
_refine_ls_weighting_scheme calc
_refine_ls_wR_factor_gt 0.0612
_refine_ls_wR_factor_ref 0.0635
_reflns_number_gt 2448
_reflns_number_total 2850
_reflns_threshold_expression I>2\s(I)
_cod_data_source_file at2633.cif
_cod_data_source_block I
_cod_original_sg_symbol_H-M 'C 2/c'
_cod_database_code 2219491
_cod_database_fobs_code 2219491

loop_
_symmetry_equiv_pos_as_xyz
'x, y, z'
'-x, y, -z+1/2'
'x+1/2, y+1/2, z'
'-x+1/2, y+1/2, -z+1/2'
'-x, -y, -z'
'x, -y, z-1/2'
'-x+1/2, -y+1/2, -z'
'x+1/2, -y+1/2, z-1/2'

loop_
_atom_site_type_symbol
_atom_site_label
_atom_site_fract_x
_atom_site_fract_y
_atom_site_fract_z
_atom_site_U_iso_or_equiv
_atom_site_adp_type
_atom_site_calc_flag
_atom_site_refinement_flags
_atom_site_occupancy
Pt Pt1 0.121378(8) 0.501904(14) 0.501179(13) 0.01100(7) Uani d . 1
Cl Cl1 0.16776(5) 0.27601(10) 0.54289(9) 0.0177(2) Uani d . 1
S S1 0.23482(5) 0.57296(10) 0.61446(9) 0.0135(2) Uani d . 1
O O1 0.25415(16) 0.7153(3) 0.6395(3) 0.0207(7) Uani d . 1
N N1 0.01517(18) 0.4393(4) 0.3907(3) 0.0130(7) Uani d . 1
C C1 -0.0056(2) 0.3097(4) 0.3637(4) 0.0188(9) Uani d . 1
H H1 0.0298 0.2412 0.4003 0.023 Uiso calc R 1
C C2 -0.0769(2) 0.2759(4) 0.2843(4) 0.0198(9) Uani d . 1
H H2 -0.0905 0.1849 0.2656 0.024 Uiso calc R 1
C C3 -0.1290(2) 0.3759(5) 0.2317(4) 0.0179(9) Uani d . 1
H H3 -0.1784 0.3542 0.1764 0.021 Uiso calc R 1
C C4 -0.1079(3) 0.5076(4) 0.2611(4) 0.0156(9) Uani d . 1
H H4 -0.1428 0.5771 0.2276 0.019 Uiso calc R 1
C C5 -0.0353(2) 0.5373(4) 0.3399(4) 0.0128(8) Uani d . 1
C C6 -0.0046(2) 0.6714(4) 0.3759(4) 0.0141(8) Uani d . 1
C C7 -0.0479(2) 0.7861(4) 0.3361(4) 0.0226(10) Uani d . 1
H H7 -0.0990 0.7784 0.2841 0.027 Uiso calc R 1
C C8 -0.0161(3) 0.9104(5) 0.3726(5) 0.0286(11) Uani d . 1
H H8 -0.0453 0.9885 0.3455 0.034 Uiso calc R 1
C C9 0.0584(2) 0.9211(4) 0.4488(4) 0.0216(9) Uani d . 1
H H9 0.0804 1.0066 0.4732 0.026 Uiso calc R 1
C C10 0.1010(2) 0.8066(4) 0.4897(4) 0.0158(8) Uani d . 1
H H10 0.1519 0.8155 0.5433 0.019 Uiso calc R 1
C C11 0.0714(2) 0.6793(4) 0.4545(4) 0.0128(8) Uani d . 1
C C12 0.2791(2) 0.4911(4) 0.7508(4) 0.0183(9) Uani d . 1
H H12A 0.3312 0.5089 0.7948 0.027 Uiso calc R 1
H H12B 0.2706 0.3948 0.7389 0.027 Uiso calc R 1
H H12C 0.2598 0.5247 0.7938 0.027 Uiso calc R 1
C C13 0.2836(3) 0.5101(4) 0.5582(4) 0.0198(10) Uani d . 1
H H13A 0.2636 0.5486 0.4816 0.030 Uiso calc R 1
H H13B 0.2791 0.4127 0.5519 0.030 Uiso calc R 1
H H13C 0.3348 0.5346 0.6101 0.030 Uiso calc R 1

loop_
_atom_site_aniso_label
_atom_site_aniso_U_11
_atom_site_aniso_U_22
_atom_site_aniso_U_33
_atom_site_aniso_U_12
_atom_site_aniso_U_13
_atom_site_aniso_U_23
Pt1 0.01044(10) 0.00879(10) 0.01265(11) 0.00073(6) 0.00587(8) 0.00039(5)
Cl1 0.0155(5) 0.0109(4) 0.0218(5) 0.0024(4) 0.0076(4) 0.0010(4)
S1 0.0114(5) 0.0116(5) 0.0152(5) 0.0004(4) 0.0062(4) -0.0005(4)
O1 0.0144(15) 0.0135(15) 0.0254(17) -0.0006(12) 0.0061(13) -0.0018(13)
N1 0.0105(16) 0.0156(17) 0.0126(16) 0.0001(15) 0.0064(14) 0.0002(14)
C1 0.019(2) 0.013(2) 0.020(2) 0.0007(17) 0.0082(19) 0.0022(17)
C2 0.022(2) 0.013(2) 0.023(2) -0.0050(18) 0.012(2) -0.0042(17)
C3 0.014(2) 0.021(2) 0.019(2) -0.0037(17) 0.0096(18) -0.0006(17)
C4 0.017(2) 0.014(2) 0.017(2) 0.0010(16) 0.0104(19) 0.0008(15)
C5 0.015(2) 0.0156(19) 0.0109(19) 0.0004(17) 0.0088(17) 0.0003(16)
C6 0.015(2) 0.012(2) 0.015(2) 0.0003(16) 0.0081(17) -0.0006(15)
C7 0.017(2) 0.015(2) 0.032(3) 0.0022(18) 0.012(2) 0.0014(19)
C8 0.021(2) 0.014(2) 0.041(3) 0.0067(18) 0.012(2) 0.003(2)
C9 0.018(2) 0.012(2) 0.033(3) -0.0042(18) 0.013(2) -0.0027(19)
C10 0.0127(19) 0.017(2) 0.016(2) 0.0009(17) 0.0064(17) 0.0016(16)
C11 0.014(2) 0.0118(18) 0.015(2) 0.0023(16) 0.0100(17) 0.0014(16)
C12 0.013(2) 0.021(2) 0.017(2) 0.0016(16) 0.0062(19) 0.0009(16)
C13 0.017(2) 0.021(2) 0.025(2) -0.0001(17) 0.014(2) -0.0019(17)

loop_
_atom_type_symbol
_atom_type_description
_atom_type_scat_dispersion_real
_atom_type_scat_dispersion_imag
_atom_type_scat_source
C C 0.0033 0.0016 'International Tables Vol C Tables 4.2.6.8 and 6.1.1.4'
H H 0.0000 0.0000 'International Tables Vol C Tables 4.2.6.8 and 6.1.1.4'
N N 0.0061 0.0033 'International Tables Vol C Tables 4.2.6.8 and 6.1.1.4'
O O 0.0106 0.0060 'International Tables Vol C Tables 4.2.6.8 and 6.1.1.4'
S S 0.1246 0.1234 'International Tables Vol C Tables 4.2.6.8 and 6.1.1.4'
Cl Cl 0.1484 0.1585 'International Tables Vol C Tables 4.2.6.8 and 6.1.1.4'
Pt Pt -1.7033 8.3905 'International Tables Vol C Tables 4.2.6.8 and 6.1.1.4'

loop_
_geom_angle_atom_site_label_1
_geom_angle_atom_site_label_2
_geom_angle_atom_site_label_3
_geom_angle
C11 Pt1 N1 80.28(16)
C11 Pt1 S1 98.69(12)
N1 Pt1 S1 177.97(10)
C11 Pt1 Cl1 173.26(12)
N1 Pt1 Cl1 92.98(10)
S1 Pt1 Cl1 88.05(4)
O1 S1 C12 106.22(19)
O1 S1 C13 106.0(2)
C12 S1 C13 101.9(2)
O1 S1 Pt1 122.98(13)
C12 S1 Pt1 109.74(15)
C13 S1 Pt1 107.97(16)
C5 N1 C1 119.6(4)
C5 N1 Pt1 116.0(3)
C1 N1 Pt1 124.4(3)
N1 C1 C2 121.2(4)
N1 C1 H1 119.4
C2 C1 H1 119.4
C1 C2 C3 119.5(4)
C1 C2 H2 120.2
C3 C2 H2 120.2
C4 C3 C2 119.1(4)
C4 C3 H3 120.5
C2 C3 H3 120.5
C3 C4 C5 119.5(4)
C3 C4 H4 120.3
C5 C4 H4 120.3
N1 C5 C4 121.2(4)
N1 C5 C6 113.2(4)
C4 C5 C6 125.6(4)
C7 C6 C11 121.5(4)
C7 C6 C5 122.1(4)
C11 C6 C5 116.3(4)
C8 C7 C6 119.8(4)
C8 C7 H7 120.1
C6 C7 H7 120.1
C7 C8 C9 119.9(4)
C7 C8 H8 120.0
C9 C8 H8 120.0
C8 C9 C10 120.0(4)
C8 C9 H9 120.0
C10 C9 H9 120.0
C9 C10 C11 122.1(4)
C9 C10 H10 119.0
C11 C10 H10 119.0
C10 C11 C6 116.7(4)
C10 C11 Pt1 129.1(3)
C6 C11 Pt1 114.2(3)
S1 C12 H12A 109.5
S1 C12 H12B 109.5
H12A C12 H12B 109.5
S1 C12 H12C 109.5
H12A C12 H12C 109.5
H12B C12 H12C 109.5
S1 C13 H13A 109.5
S1 C13 H13B 109.5
H13A C13 H13B 109.5
S1 C13 H13C 109.5
H13A C13 H13C 109.5
H13B C13 H13C 109.5

loop_
_geom_bond_atom_site_label_1
_geom_bond_atom_site_label_2
_geom_bond_site_symmetry_2
_geom_bond_distance
Pt1 C11 . 2.002(4)
Pt1 N1 . 2.069(3)
Pt1 S1 . 2.2181(11)
Pt1 Cl1 . 2.4202(10)
S1 O1 . 1.474(3)
S1 C12 . 1.782(5)
S1 C13 . 1.788(5)
N1 C5 . 1.355(6)
N1 C1 . 1.359(6)
C1 C2 . 1.377(6)
C2 C3 . 1.392(6)
C3 C4 . 1.384(6)
C4 C5 . 1.385(6)
Pt1 C4 2 3.525(4)
Pt1 C4 5_566 3.523(4)
Pt1 Pt1 2 5.9946(8)
Pt1 Pt1 5_566 5.4225(9)
C1 H1 . 0.9500
C2 H2 . 0.9500
C3 H3 . 0.9500
C4 H4 . 0.9500
C5 C6 . 1.464(6)
C6 C7 . 1.400(6)
C6 C11 . 1.413(6)
C7 C8 . 1.382(6)
C7 H7 . 0.9500
C8 C9 . 1.386(6)
C8 H8 . 0.9500
C9 C10 . 1.392(6)
C9 H9 . 0.9500
C10 C11 . 1.393(6)
C10 H10 . 0.9500
C12 H12A . 0.9800
C12 H12B . 0.9800
C12 H12C . 0.9800
C13 H13A . 0.9800
C13 H13B . 0.9800
C13 H13C . 0.9800

loop_
_geom_torsion_atom_site_label_1
_geom_torsion_atom_site_label_2
_geom_torsion_atom_site_label_3
_geom_torsion_atom_site_label_4
_geom_torsion
C11 Pt1 S1 O1 2.4(2)
Cl1 Pt1 S1 O1 -177.83(17)
C5 N1 C1 C2 0.9(6)
N1 C1 C2 C3 -0.8(7)
C1 C2 C3 C4 -0.4(6)
C2 C3 C4 C5 1.6(6)
C1 N1 C5 C4 0.3(6)
C1 N1 C5 C6 -178.9(4)
C3 C4 C5 N1 -1.5(6)
C3 C4 C5 C6 177.5(4)
N1 C5 C6 C7 -178.0(4)
C4 C5 C6 C7 2.9(7)
N1 C5 C6 C11 1.3(5)
C4 C5 C6 C11 -177.9(4)
C11 C6 C7 C8 0.9(7)
C5 C6 C7 C8 -179.9(4)
C6 C7 C8 C9 -0.3(8)
C7 C8 C9 C10 -0.9(7)
C8 C9 C10 C11 1.4(7)
C9 C10 C11 C6 -0.8(6)
C7 C6 C11 C10 -0.4(6)
C5 C6 C11 C10 -179.6(4)
